data_7021147
loop_
_publ_author_name
'Cai, Yudong'
'Shi, Yian'

_publ_section_title
;
 Synthesis and X-ray characterization of novel palladium(II) complexes
 with tunable chiral anionic counterions.
;
_journal_issue 15
_journal_name_full 'Dalton transactions (Cambridge, England : 2003)'
_journal_page_first 5232
_journal_page_last 5236
_journal_paper_doi 10.1039/c3dt00007a
_journal_volume 42
_journal_year 2013
_chemical_absolute_configuration ad
_chemical_formula_sum 'C28 H34 Cl2 N2 O2 Pd'
_chemical_formula_weight 607.87
_chemical_name_systematic
;
?
;
_space_group_IT_number 1
_symmetry_cell_setting triclinic
_symmetry_space_group_name_Hall 'P 1'
_symmetry_space_group_name_H-M 'P 1'
_atom_sites_solution_hydrogens geom
_atom_sites_solution_primary direct
_atom_sites_solution_secondary difmap
_audit_creation_method SHELXL-97
_cell_angle_alpha 66.21(3)
_cell_angle_beta 77.67(3)
_cell_angle_gamma 89.24(3)
_cell_formula_units_Z 2
_cell_length_a 10.754(2)
_cell_length_b 11.776(2)
_cell_length_c 12.101(2)
_cell_measurement_reflns_used 5406
_cell_measurement_temperature 173(2)
_cell_measurement_theta_max 27.4812
_cell_measurement_theta_min 1.8888
_cell_volume 1365.3(6)
_computing_cell_refinement 'CrystalClear (Rigaku Inc., 2008)'
_computing_data_collection 'CrystalClear (Rigaku Inc., 2008)'
_computing_data_reduction 'CrystalClear (Rigaku Inc., 2008)'
_computing_molecular_graphics
;
Mercury: visualization and analysis of crystal structures, C. F. Macrae,
P. R. Edgington, P. McCabe, E. Pidcock, G. P. Shields, R. Taylor,
M. Towler and J. van de Streek, J. Appl. Cryst., 39, 453-457, 2006.
;
_computing_publication_material 'SHELX-97 (Sheldrick, 2008)'
_computing_structure_refinement 'SHELX-97 (Sheldrick, 2008)'
_computing_structure_solution 'SHELX-97 (Sheldrick, 2008)'
_diffrn_ambient_temperature 173(2)
_diffrn_detector_area_resol_mean 28.5714
_diffrn_measured_fraction_theta_full 0.998
_diffrn_measured_fraction_theta_max 0.998
_diffrn_measurement_device_type 'Saturn724+ CCD'
_diffrn_measurement_method '\w scans at fixed \c = 45\%'
_diffrn_radiation_monochromator graphite
_diffrn_radiation_source 'fine-focus sealed tube'
_diffrn_radiation_type MoK\a
_diffrn_radiation_wavelength 0.71073
_diffrn_reflns_av_R_equivalents 0.0356
_diffrn_reflns_av_sigmaI/netI 0.0567
_diffrn_reflns_limit_h_max 13
_diffrn_reflns_limit_h_min -13
_diffrn_reflns_limit_k_max 15
_diffrn_reflns_limit_k_min -15
_diffrn_reflns_limit_l_max 15
_diffrn_reflns_limit_l_min -15
_diffrn_reflns_number 17486
_diffrn_reflns_theta_full 27.49
_diffrn_reflns_theta_max 27.49
_diffrn_reflns_theta_min 1.94
_exptl_absorpt_coefficient_mu 0.903
_exptl_absorpt_correction_T_max 1.0000
_exptl_absorpt_correction_T_min 0.6389
_exptl_absorpt_correction_type multi-scan
_exptl_absorpt_process_details 'CrystalClear (Rigaku Inc., 2008)'
_exptl_crystal_colour 'light yellow'
_exptl_crystal_density_diffrn 1.479
_exptl_crystal_density_method 'not measured'
_exptl_crystal_description plate
_exptl_crystal_F_000 624
_exptl_crystal_size_max 0.42
_exptl_crystal_size_mid 0.22
_exptl_crystal_size_min 0.12
_refine_diff_density_max 1.024
_refine_diff_density_min -0.408
_refine_diff_density_rms 0.074
_refine_ls_abs_structure_details 'Flack H D (1983), Acta Cryst. A39, 876-881'
_refine_ls_abs_structure_Flack -0.030(19)
_refine_ls_extinction_method none
_refine_ls_goodness_of_fit_ref 1.068
_refine_ls_hydrogen_treatment constr
_refine_ls_matrix_type full
_refine_ls_number_parameters 641
_refine_ls_number_reflns 11389
_refine_ls_number_restraints 3
_refine_ls_restrained_S_all 1.068
_refine_ls_R_factor_all 0.0391
_refine_ls_R_factor_gt 0.0380
_refine_ls_shift/su_max 0.001
_refine_ls_shift/su_mean 0.000
_refine_ls_structure_factor_coef Fsqd
_refine_ls_weighting_details 'calc w=1/[\s^2^(Fo^2^)+(0.0350P)^2^+0.2526P] where P=(Fo^2^+2Fc^2^)/3'
_refine_ls_weighting_scheme calc
_refine_ls_wR_factor_gt 0.0855
_refine_ls_wR_factor_ref 0.0867
_reflns_number_gt 11057
_reflns_number_total 11389
_reflns_threshold_expression >2sigma(I)
_cod_data_source_file c3dt00007a.txt
_cod_data_source_block a
_cod_depositor_comments 'Adding full bibliography for 7021143--7021149.cif.'
_cod_original_cell_volume 1365.4(5)
_cod_original_sg_symbol_H-M P1
_cod_database_code 7021147

loop_
_symmetry_equiv_pos_as_xyz
'x, y, z'

loop_
_atom_site_label
_atom_site_type_symbol
_atom_site_fract_x
_atom_site_fract_y
_atom_site_fract_z
_atom_site_U_iso_or_equiv
_atom_site_adp_type
_atom_site_occupancy
_atom_site_symmetry_multiplicity
_atom_site_calc_flag
_atom_site_refinement_flags
Pd1 Pd 0.67633(2) 0.976358(19) 0.805646(19) 0.02178(7) Uani 1 1 d .
Pd2 Pd 0.23607(2) 0.98485(2) 0.55102(2) 0.02174(7) Uani 1 1 d .
Cl1 Cl 0.96166(15) 0.99919(15) -0.00077(13) 0.0611(4) Uani 1 1 d .
Cl2 Cl 1.19842(16) 0.95822(15) 0.08449(12) 0.0630(4) Uani 1 1 d .
Cl3 Cl 0.61446(15) 0.98129(15) 0.30798(17) 0.0676(4) Uani 1 1 d .
Cl4 Cl 0.88493(14) 0.97626(13) 0.30792(11) 0.0494(3) Uani 1 1 d .
O1 O 0.7365(3) 0.8287(2) 0.7647(2) 0.0266(6) Uani 1 1 d .
O2 O 0.7464(3) 0.7219(3) 0.6135(3) 0.0283(7) Uani 1 1 d .
H2 H 0.7529 0.7755 0.6417 0.034 Uiso 1 1 d R
O3 O 0.2771(3) 1.1357(2) 0.5849(2) 0.0264(6) Uani 1 1 d .
O4 O 0.2193(3) 1.2362(3) 0.7385(3) 0.0287(7) Uani 1 1 d .
H4 H 0.2474 1.1888 0.7041 0.034 Uiso 1 1 d R
N1 N 0.8045(3) 1.1139(3) 0.6386(3) 0.0263(7) Uani 1 1 d .
N2 N 0.6105(3) 1.1317(3) 0.8339(3) 0.0257(7) Uani 1 1 d .
N3 N 0.1849(3) 0.8263(3) 0.5313(3) 0.0242(7) Uani 1 1 d .
N4 N 0.2936(3) 0.8537(3) 0.7167(3) 0.0250(7) Uani 1 1 d .
C1 C 0.7846(3) 0.7344(3) 0.8469(3) 0.0217(7) Uani 1 1 d .
C2 C 0.8740(4) 0.7614(4) 0.9055(4) 0.0268(8) Uani 1 1 d .
H2A H 0.8936 0.8455 0.8906 0.032 Uiso 1 1 calc R
C3 C 0.9328(4) 0.6694(4) 0.9830(4) 0.0251(8) Uani 1 1 d .
H3 H 0.9913 0.6899 1.0221 0.030 Uiso 1 1 calc R
C4 C 0.9068(3) 0.5439(4) 1.0053(3) 0.0227(8) Uani 1 1 d .
C5 C 0.9678(4) 0.4474(4) 1.0829(4) 0.0285(9) Uani 1 1 d .
H5 H 1.0311 0.4678 1.1175 0.034 Uiso 1 1 calc R
C6 C 0.9382(4) 0.3252(4) 1.1097(4) 0.0307(9) Uani 1 1 d .
H6 H 0.9773 0.2614 1.1657 0.037 Uiso 1 1 calc R
C7 C 0.8499(4) 0.2950(4) 1.0541(4) 0.0286(9) Uani 1 1 d .
H7 H 0.8313 0.2103 1.0703 0.034 Uiso 1 1 calc R
C8 C 0.7902(4) 0.3859(4) 0.9768(4) 0.0248(8) Uani 1 1 d .
H8 H 0.7318 0.3631 0.9390 0.030 Uiso 1 1 calc R
C9 C 0.8128(3) 0.5141(4) 0.9509(3) 0.0206(7) Uani 1 1 d .
C10 C 0.7486(3) 0.6108(3) 0.8739(3) 0.0203(7) Uani 1 1 d .
C11 C 0.6461(4) 0.5801(4) 0.8222(4) 0.0198(8) Uani 1 1 d .
C12 C 0.6553(4) 0.6296(4) 0.6950(3) 0.0230(8) Uani 1 1 d .
C13 C 0.5694(4) 0.5860(4) 0.6432(4) 0.0260(8) Uani 1 1 d .
H13 H 0.5822 0.6162 0.5557 0.031 Uiso 1 1 calc R
C14 C 0.4699(4) 0.5019(4) 0.7173(4) 0.0272(8) Uani 1 1 d .
H14 H 0.4155 0.4709 0.6816 0.033 Uiso 1 1 calc R
C15 C 0.4464(4) 0.4600(4) 0.8477(4) 0.0246(8) Uani 1 1 d .
C16 C 0.3357(4) 0.3802(4) 0.9271(4) 0.0313(9) Uani 1 1 d .
H16 H 0.2773 0.3532 0.8921 0.038 Uiso 1 1 calc R
C17 C 0.3127(4) 0.3419(4) 1.0532(4) 0.0340(10) Uani 1 1 d .
H17 H 0.2381 0.2897 1.1052 0.041 Uiso 1 1 calc R
C18 C 0.4002(4) 0.3805(4) 1.1051(4) 0.0313(9) Uani 1 1 d .
H18 H 0.3849 0.3524 1.1927 0.038 Uiso 1 1 calc R
C19 C 0.5062(4) 0.4573(4) 1.0320(4) 0.0275(8) Uani 1 1 d .
H19 H 0.5625 0.4838 1.0693 0.033 Uiso 1 1 calc R
C20 C 0.5346(4) 0.4989(3) 0.9004(4) 0.0210(7) Uani 1 1 d .
C21 C 0.5581(4) 0.8552(4) 0.9635(4) 0.0368(10) Uani 1 1 d .
H21A H 0.5552 0.7727 0.9620 0.055 Uiso 1 1 calc R
H21B H 0.4722 0.8842 0.9695 0.055 Uiso 1 1 calc R
H21C H 0.5900 0.8501 1.0353 0.055 Uiso 1 1 calc R
C22 C 0.9359(4) 1.1129(4) 0.6557(4) 0.0355(10) Uani 1 1 d .
H22A H 0.9690 1.0327 0.6636 0.053 Uiso 1 1 calc R
H22C H 0.9365 1.1252 0.7310 0.053 Uiso 1 1 calc R
H22B H 0.9900 1.1801 0.5839 0.053 Uiso 1 1 calc R
C23 C 0.8040(5) 1.0917(4) 0.5271(4) 0.0352(10) Uani 1 1 d .
H23B H 0.8321 1.0089 0.5393 0.053 Uiso 1 1 calc R
H23C H 0.8621 1.1549 0.4551 0.053 Uiso 1 1 calc R
H23A H 0.7174 1.0966 0.5128 0.053 Uiso 1 1 calc R
C24 C 0.7522(4) 1.2349(4) 0.6250(4) 0.0311(9) Uani 1 1 d .
H24A H 0.6795 1.2466 0.5842 0.037 Uiso 1 1 calc R
H24B H 0.8188 1.3038 0.5724 0.037 Uiso 1 1 calc R
C25 C 0.7082(4) 1.2368(4) 0.7513(4) 0.0313(10) Uani 1 1 d .
H25B H 0.7823 1.2306 0.7893 0.038 Uiso 1 1 calc R
H25A H 0.6714 1.3167 0.7422 0.038 Uiso 1 1 calc R
C26 C 0.4861(4) 1.1570(4) 0.7970(4) 0.0334(9) Uani 1 1 d .
H26A H 0.4947 1.1591 0.7139 0.050 Uiso 1 1 calc R
H26C H 0.4609 1.2374 0.7964 0.050 Uiso 1 1 calc R
H26B H 0.4208 1.0910 0.8563 0.050 Uiso 1 1 calc R
C27 C 0.5919(4) 1.1219(4) 0.9624(4) 0.0354(10) Uani 1 1 d .
H27A H 0.5274 1.0535 1.0179 0.053 Uiso 1 1 calc R
H27C H 0.5633 1.2001 0.9655 0.053 Uiso 1 1 calc R
H27B H 0.6728 1.1056 0.9888 0.053 Uiso 1 1 calc R
C28 C 0.3634(4) 1.2274(4) 0.5021(3) 0.0237(8) Uani 1 1 d .
C29 C 0.4786(4) 1.1986(4) 0.4388(4) 0.0290(9) Uani 1 1 d .
H29 H 0.4897 1.1146 0.4510 0.035 Uiso 1 1 calc R
C30 C 0.5730(4) 1.2882(4) 0.3616(4) 0.0296(9) Uani 1 1 d .
H30 H 0.6475 1.2669 0.3182 0.036 Uiso 1 1 calc R
C31 C 0.5606(3) 1.4131(4) 0.3456(3) 0.0224(8) Uani 1 1 d .
C32 C 0.6608(4) 1.5074(4) 0.2698(4) 0.0311(9) Uani 1 1 d .
H32 H 0.7383 1.4852 0.2318 0.037 Uiso 1 1 calc R
C33 C 0.6482(4) 1.6282(4) 0.2508(4) 0.0341(10) Uani 1 1 d .
H33 H 0.7147 1.6905 0.1971 0.041 Uiso 1 1 calc R
C34 C 0.5356(4) 1.6602(4) 0.3113(4) 0.0332(9) Uani 1 1 d .
H34 H 0.5274 1.7444 0.2996 0.040 Uiso 1 1 calc R
C35 C 0.4376(4) 1.5721(4) 0.3869(3) 0.0240(8) Uani 1 1 d .
H35 H 0.3633 1.5959 0.4282 0.029 Uiso 1 1 calc R
C36 C 0.4455(3) 1.4454(3) 0.4043(3) 0.0193(7) Uani 1 1 d .
C37 C 0.3431(3) 1.3508(3) 0.4799(3) 0.0204(7) Uani 1 1 d .
C38 C 0.2168(4) 1.3849(3) 0.5334(3) 0.0190(8) Uani 1 1 d .
C39 C 0.1645(4) 1.3306(3) 0.6605(4) 0.0224(8) Uani 1 1 d .
C40 C 0.0534(4) 1.3713(4) 0.7131(4) 0.0288(9) Uani 1 1 d .
H40 H 0.0238 1.3374 0.8007 0.035 Uiso 1 1 calc R
C41 C -0.0127(4) 1.4585(4) 0.6405(4) 0.0278(9) Uani 1 1 d .
H41 H -0.0868 1.4862 0.6778 0.033 Uiso 1 1 calc R
C42 C 0.0285(4) 1.5085(4) 0.5091(4) 0.0251(8) Uani 1 1 d .
C43 C -0.0427(4) 1.5934(4) 0.4319(4) 0.0325(9) Uani 1 1 d .
H43 H -0.1208 1.6165 0.4680 0.039 Uiso 1 1 calc R
C44 C -0.0007(5) 1.6430(4) 0.3054(4) 0.0355(10) Uani 1 1 d .
H44 H -0.0482 1.7015 0.2541 0.043 Uiso 1 1 calc R
C45 C 0.1132(4) 1.6066(4) 0.2523(4) 0.0327(9) Uani 1 1 d .
H45 H 0.1420 1.6409 0.1646 0.039 Uiso 1 1 calc R
C46 C 0.1827(4) 1.5240(4) 0.3229(4) 0.0256(8) Uani 1 1 d .
H46 H 0.2586 1.5002 0.2840 0.031 Uiso 1 1 calc R
C47 C 0.1442(4) 1.4715(3) 0.4555(3) 0.0223(8) Uani 1 1 d .
C48 C 0.1876(4) 1.1017(4) 0.3937(4) 0.0339(10) Uani 1 1 d .
H48B H 0.2545 1.1080 0.3219 0.051 Uiso 1 1 calc R
H48C H 0.1783 1.1842 0.3945 0.051 Uiso 1 1 calc R
H48A H 0.1066 1.0694 0.3883 0.051 Uiso 1 1 calc R
C49 C 0.2215(4) 0.8318(4) 0.4037(4) 0.0339(10) Uani 1 1 d .
H49A H 0.1922 0.7532 0.4041 0.051 Uiso 1 1 calc R
H49C H 0.3146 0.8453 0.3745 0.051 Uiso 1 1 calc R
H49B H 0.1820 0.9006 0.3484 0.051 Uiso 1 1 calc R
C50 C 0.0437(4) 0.7992(4) 0.5762(4) 0.0315(9) Uani 1 1 d .
H50B H 0.0014 0.8657 0.5215 0.047 Uiso 1 1 calc R
H50C H 0.0181 0.7945 0.6608 0.047 Uiso 1 1 calc R
H50A H 0.0190 0.7195 0.5759 0.047 Uiso 1 1 calc R
C51 C 0.2501(4) 0.7242(4) 0.6110(4) 0.0276(9) Uani 1 1 d .
H51B H 0.3411 0.7308 0.5688 0.033 Uiso 1 1 calc R
H51A H 0.2105 0.6430 0.6240 0.033 Uiso 1 1 calc R
C52 C 0.2410(4) 0.7295(4) 0.7359(4) 0.0276(8) Uani 1 1 d .
H52A H 0.1506 0.7146 0.7821 0.033 Uiso 1 1 calc R
H52B H 0.2896 0.6639 0.7856 0.033 Uiso 1 1 calc R
C53 C 0.4348(4) 0.8595(4) 0.6927(4) 0.0346(10) Uani 1 1 d .
H53B H 0.4609 0.7985 0.7655 0.052 Uiso 1 1 calc R
H53C H 0.4682 0.9432 0.6762 0.052 Uiso 1 1 calc R
H53A H 0.4687 0.8407 0.6207 0.052 Uiso 1 1 calc R
C54 C 0.2442(4) 0.8772(4) 0.8278(4) 0.0336(9) Uani 1 1 d .
H54A H 0.1510 0.8773 0.8424 0.050 Uiso 1 1 calc R
H54C H 0.2810 0.9582 0.8156 0.050 Uiso 1 1 calc R
H54B H 0.2675 0.8116 0.8997 0.050 Uiso 1 1 calc R
C55 C 1.0953(5) 1.0673(5) 0.0196(5) 0.0452(12) Uani 1 1 d .
H55A H 1.1423 1.1298 -0.0618 0.054 Uiso 1 1 calc R
H55B H 1.0656 1.1110 0.0740 0.054 Uiso 1 1 calc R
C56 C 0.7468(5) 0.8927(5) 0.3215(5) 0.0477(13) Uani 1 1 d .
H56B H 0.7276 0.8205 0.4030 0.057 Uiso 1 1 calc R
H56A H 0.7618 0.8602 0.2564 0.057 Uiso 1 1 calc R

loop_
_atom_site_aniso_label
_atom_site_aniso_U_11
_atom_site_aniso_U_22
_atom_site_aniso_U_33
_atom_site_aniso_U_23
_atom_site_aniso_U_13
_atom_site_aniso_U_12
Pd1 0.02192(15) 0.01960(15) 0.02454(15) -0.00903(12) -0.00687(12) 0.00240(11)
Pd2 0.02161(15) 0.01941(15) 0.02381(15) -0.00854(12) -0.00509(12) 0.00293(12)
Cl1 0.0707(10) 0.0754(10) 0.0514(7) -0.0397(7) -0.0147(7) 0.0023(8)
Cl2 0.0743(11) 0.0725(10) 0.0364(7) -0.0171(7) -0.0120(7) 0.0179(8)
Cl3 0.0543(9) 0.0680(10) 0.0965(13) -0.0501(10) -0.0178(8) 0.0162(8)
Cl4 0.0542(8) 0.0586(8) 0.0347(6) -0.0193(6) -0.0079(6) -0.0048(6)
O1 0.0368(16) 0.0185(13) 0.0264(14) -0.0100(12) -0.0099(12) 0.0050(12)
O2 0.0323(16) 0.0276(16) 0.0227(14) -0.0092(12) -0.0033(13) -0.0037(13)
O3 0.0295(15) 0.0190(13) 0.0292(14) -0.0118(12) 0.0005(12) -0.0007(11)
O4 0.0334(17) 0.0275(15) 0.0229(14) -0.0097(12) -0.0032(13) 0.0071(13)
N1 0.0257(17) 0.0228(16) 0.0302(18) -0.0107(14) -0.0064(14) 0.0039(13)
N2 0.0242(16) 0.0274(17) 0.0296(17) -0.0143(14) -0.0091(14) 0.0053(14)
N3 0.0247(17) 0.0251(17) 0.0260(16) -0.0129(14) -0.0071(13) 0.0038(13)
N4 0.0266(17) 0.0225(16) 0.0279(17) -0.0106(14) -0.0094(14) 0.0013(13)
C1 0.0206(18) 0.0234(19) 0.0210(18) -0.0098(16) -0.0031(14) 0.0046(15)
C2 0.028(2) 0.0235(19) 0.030(2) -0.0123(17) -0.0062(16) -0.0034(16)
C3 0.0212(18) 0.031(2) 0.0275(19) -0.0146(17) -0.0086(15) 0.0007(16)
C4 0.0203(18) 0.0231(19) 0.0227(18) -0.0087(16) -0.0020(14) 0.0022(15)
C5 0.0228(19) 0.034(2) 0.031(2) -0.0142(18) -0.0102(16) 0.0053(17)
C6 0.032(2) 0.027(2) 0.033(2) -0.0088(19) -0.0135(18) 0.0094(17)
C7 0.029(2) 0.023(2) 0.034(2) -0.0102(18) -0.0104(18) 0.0063(17)
C8 0.0206(18) 0.027(2) 0.029(2) -0.0128(17) -0.0074(15) 0.0036(15)
C9 0.0148(16) 0.0261(19) 0.0211(17) -0.0111(15) -0.0015(14) 0.0048(14)
C10 0.0172(17) 0.0223(18) 0.0184(17) -0.0064(15) -0.0020(14) 0.0003(14)
C11 0.0182(19) 0.0191(18) 0.0245(19) -0.0099(16) -0.0081(15) 0.0078(15)
C12 0.0216(19) 0.0231(19) 0.0247(19) -0.0109(16) -0.0043(15) 0.0045(15)
C13 0.030(2) 0.027(2) 0.0231(19) -0.0106(16) -0.0103(16) 0.0080(16)
C14 0.030(2) 0.027(2) 0.034(2) -0.0177(18) -0.0163(17) 0.0073(17)
C15 0.0230(19) 0.0216(19) 0.029(2) -0.0098(16) -0.0072(16) 0.0047(15)
C16 0.0195(19) 0.031(2) 0.046(2) -0.017(2) -0.0106(18) 0.0014(16)
C17 0.027(2) 0.031(2) 0.037(2) -0.009(2) -0.004(2) -0.0039(19)
C18 0.028(2) 0.031(2) 0.027(2) -0.0076(18) 0.0016(17) 0.0005(17)
C19 0.027(2) 0.028(2) 0.028(2) -0.0120(17) -0.0055(16) 0.0023(17)
C20 0.0190(17) 0.0222(18) 0.0236(17) -0.0093(15) -0.0086(14) 0.0043(14)
C21 0.032(2) 0.032(2) 0.037(2) -0.008(2) -0.0019(19) 0.0024(18)
C22 0.029(2) 0.033(2) 0.039(2) -0.011(2) -0.0044(18) 0.0027(18)
C23 0.046(3) 0.032(2) 0.030(2) -0.0140(19) -0.0109(19) 0.005(2)
C24 0.038(2) 0.021(2) 0.030(2) -0.0068(17) -0.0073(19) 0.0009(18)
C25 0.029(2) 0.026(2) 0.041(2) -0.018(2) -0.004(2) -0.0014(19)
C26 0.028(2) 0.032(2) 0.047(3) -0.019(2) -0.0160(19) 0.0078(18)
C27 0.035(2) 0.045(3) 0.035(2) -0.028(2) -0.0041(19) 0.003(2)
C28 0.0265(19) 0.0232(19) 0.0234(18) -0.0107(16) -0.0077(15) 0.0021(15)
C29 0.031(2) 0.025(2) 0.029(2) -0.0094(17) -0.0070(17) 0.0091(17)
C30 0.0238(19) 0.040(2) 0.028(2) -0.0180(18) -0.0023(16) 0.0057(17)
C31 0.0211(18) 0.029(2) 0.0178(17) -0.0104(16) -0.0056(14) 0.0035(15)
C32 0.023(2) 0.041(2) 0.028(2) -0.0154(19) 0.0006(16) -0.0001(18)
C33 0.028(2) 0.040(3) 0.027(2) -0.009(2) -0.0001(18) -0.0108(19)
C34 0.038(2) 0.029(2) 0.029(2) -0.0077(18) -0.0093(19) -0.0041(19)
C35 0.0213(18) 0.027(2) 0.0232(18) -0.0102(16) -0.0038(15) -0.0008(15)
C36 0.0203(18) 0.0242(19) 0.0156(16) -0.0093(15) -0.0060(14) 0.0004(15)
C37 0.0208(18) 0.0231(19) 0.0175(16) -0.0085(15) -0.0049(14) 0.0028(15)
C38 0.0203(19) 0.0169(18) 0.0205(18) -0.0089(15) -0.0037(15) 0.0016(15)
C39 0.0236(19) 0.0213(18) 0.0269(19) -0.0136(16) -0.0077(15) 0.0014(15)
C40 0.028(2) 0.030(2) 0.027(2) -0.0132(18) 0.0013(16) -0.0046(17)
C41 0.0169(17) 0.026(2) 0.042(2) -0.0190(19) 0.0012(16) 0.0005(15)
C42 0.0229(19) 0.0197(19) 0.036(2) -0.0140(17) -0.0078(16) 0.0015(15)
C43 0.024(2) 0.033(2) 0.048(3) -0.023(2) -0.0116(18) 0.0097(17)
C44 0.043(3) 0.034(2) 0.038(2) -0.017(2) -0.024(2) 0.015(2)
C45 0.037(2) 0.036(2) 0.028(2) -0.0111(19) -0.0160(18) 0.0046(19)
C46 0.028(2) 0.027(2) 0.0257(19) -0.0135(17) -0.0105(16) 0.0055(16)
C47 0.0227(18) 0.0219(19) 0.0270(19) -0.0139(16) -0.0071(15) 0.0016(15)
C48 0.038(2) 0.029(2) 0.029(2) -0.0044(18) -0.0123(18) 0.0052(19)
C49 0.037(2) 0.038(2) 0.031(2) -0.019(2) -0.0063(18) 0.0060(19)
C50 0.0217(19) 0.034(2) 0.041(2) -0.017(2) -0.0068(17) 0.0018(17)
C51 0.032(2) 0.021(2) 0.033(2) -0.0134(18) -0.0093(19) 0.0078(18)
C52 0.035(2) 0.0182(19) 0.029(2) -0.0088(16) -0.0085(18) 0.0061(17)
C53 0.027(2) 0.040(2) 0.042(2) -0.018(2) -0.0159(19) 0.0101(19)
C54 0.038(2) 0.035(2) 0.029(2) -0.0148(19) -0.0065(18) -0.0016(19)
C55 0.059(3) 0.035(3) 0.039(3) -0.016(2) -0.004(2) -0.002(3)
C56 0.056(3) 0.034(3) 0.048(3) -0.014(2) -0.010(3) 0.000(2)

loop_
_atom_type_symbol
_atom_type_description
_atom_type_scat_dispersion_real
_atom_type_scat_dispersion_imag
_atom_type_scat_source
C C 0.0033 0.0016 'International Tables Vol C Tables 4.2.6.8 and 6.1.1.4'
H H 0.0000 0.0000 'International Tables Vol C Tables 4.2.6.8 and 6.1.1.4'
N N 0.0061 0.0033 'International Tables Vol C Tables 4.2.6.8 and 6.1.1.4'
O O 0.0106 0.0060 'International Tables Vol C Tables 4.2.6.8 and 6.1.1.4'
Pd Pd -0.9988 1.0072 'International Tables Vol C Tables 4.2.6.8 and 6.1.1.4'
Cl Cl 0.1484 0.1585 'International Tables Vol C Tables 4.2.6.8 and 6.1.1.4'

loop_
_geom_angle_atom_site_label_1
_geom_angle_atom_site_label_2
_geom_angle_atom_site_label_3
_geom_angle
C21 Pd1 O1 88.99(15)
C21 Pd1 N2 93.30(16)
O1 Pd1 N2 175.43(12)
C21 Pd1 N1 177.30(16)
O1 Pd1 N1 93.46(12)
N2 Pd1 N1 84.33(13)
C48 Pd2 O3 89.07(15)
C48 Pd2 N3 93.73(16)
O3 Pd2 N3 175.30(12)
C48 Pd2 N4 177.32(16)
O3 Pd2 N4 92.80(12)
N3 Pd2 N4 84.52(12)
C1 O1 Pd1 119.5(2)
C12 O2 H2 109.4
C28 O3 Pd2 120.6(2)
C39 O4 H4 109.5
C22 N1 C23 109.2(3)
C22 N1 C24 110.8(3)
C23 N1 C24 109.8(3)
C22 N1 Pd1 110.6(3)
C23 N1 Pd1 112.2(3)
C24 N1 Pd1 104.3(2)
C27 N2 C26 107.9(3)
C27 N2 C25 108.4(3)
C26 N2 C25 110.2(3)
C27 N2 Pd1 115.8(3)
C26 N2 Pd1 108.5(2)
C25 N2 Pd1 106.0(2)
C51 N3 C49 107.8(3)
C51 N3 C50 109.9(3)
C49 N3 C50 108.5(3)
C51 N3 Pd2 106.3(2)
C49 N3 Pd2 115.8(3)
C50 N3 Pd2 108.4(2)
C54 N4 C53 108.8(3)
C54 N4 C52 109.8(3)
C53 N4 C52 110.5(3)
C54 N4 Pd2 113.6(3)
C53 N4 Pd2 109.3(3)
C52 N4 Pd2 104.9(2)
O1 C1 C10 120.8(3)
O1 C1 C2 119.3(3)
C10 C1 C2 120.0(3)
C3 C2 C1 121.6(4)
C3 C2 H2A 119.2
C1 C2 H2A 119.2
C2 C3 C4 120.3(3)
C2 C3 H3 119.8
C4 C3 H3 119.8
C5 C4 C3 121.5(4)
C5 C4 C9 119.5(3)
C3 C4 C9 119.0(3)
C6 C5 C4 121.6(4)
C6 C5 H5 119.2
C4 C5 H5 119.2
C5 C6 C7 119.5(4)
C5 C6 H6 120.3
C7 C6 H6 120.3
C8 C7 C6 120.6(4)
C8 C7 H7 119.7
C6 C7 H7 119.7
C7 C8 C9 122.1(4)
C7 C8 H8 119.0
C9 C8 H8 119.0
C8 C9 C10 123.3(3)
C8 C9 C4 116.6(3)
C10 C9 C4 120.1(3)
C1 C10 C9 118.8(3)
C1 C10 C11 120.7(3)
C9 C10 C11 120.4(3)
C12 C11 C20 117.2(3)
C12 C11 C10 120.8(3)
C20 C11 C10 122.0(3)
O2 C12 C11 122.1(3)
O2 C12 C13 116.6(3)
C11 C12 C13 121.3(4)
C14 C13 C12 120.7(4)
C14 C13 H13 119.6
C12 C13 H13 119.6
C13 C14 C15 120.3(4)
C13 C14 H14 119.8
C15 C14 H14 119.8
C14 C15 C20 119.2(4)
C14 C15 C16 121.3(4)
C20 C15 C16 119.5(4)
C17 C16 C15 120.8(4)
C17 C16 H16 119.6
C15 C16 H16 119.6
C16 C17 C18 119.6(4)
C16 C17 H17 120.2
C18 C17 H17 120.2
C19 C18 C17 121.1(4)
C19 C18 H18 119.5
C17 C18 H18 119.5
C18 C19 C20 121.3(4)
C18 C19 H19 119.3
C20 C19 H19 119.3
C15 C20 C19 117.7(4)
C15 C20 C11 120.4(3)
C19 C20 C11 121.9(3)
Pd1 C21 H21A 109.5
Pd1 C21 H21B 109.5
H21A C21 H21B 109.5
Pd1 C21 H21C 109.5
H21A C21 H21C 109.5
H21B C21 H21C 109.5
N1 C22 H22A 109.5
N1 C22 H22C 109.5
H22A C22 H22C 109.5
N1 C22 H22B 109.5
H22A C22 H22B 109.5
H22C C22 H22B 109.5
N1 C23 H23B 109.5
N1 C23 H23C 109.5
H23B C23 H23C 109.5
N1 C23 H23A 109.5
H23B C23 H23A 109.5
H23C C23 H23A 109.5
N1 C24 C25 109.5(3)
N1 C24 H24A 109.8
C25 C24 H24A 109.8
N1 C24 H24B 109.8
C25 C24 H24B 109.8
H24A C24 H24B 108.2
N2 C25 C24 111.0(3)
N2 C25 H25B 109.4
C24 C25 H25B 109.4
N2 C25 H25A 109.4
C24 C25 H25A 109.4
H25B C25 H25A 108.0
N2 C26 H26A 109.5
N2 C26 H26C 109.5
H26A C26 H26C 109.5
N2 C26 H26B 109.5
H26A C26 H26B 109.5
H26C C26 H26B 109.5
N2 C27 H27A 109.5
N2 C27 H27C 109.5
H27A C27 H27C 109.5
N2 C27 H27B 109.5
H27A C27 H27B 109.5
H27C C27 H27B 109.5
O3 C28 C37 120.4(3)
O3 C28 C29 119.9(3)
C37 C28 C29 119.7(3)
C30 C29 C28 121.7(4)
C30 C29 H29 119.1
C28 C29 H29 119.1
C29 C30 C31 120.1(4)
C29 C30 H30 119.9
C31 C30 H30 119.9
C30 C31 C36 119.4(3)
C30 C31 C32 121.0(4)
C36 C31 C32 119.5(4)
C33 C32 C31 121.5(4)
C33 C32 H32 119.3
C31 C32 H32 119.3
C32 C33 C34 119.2(4)
C32 C33 H33 120.4
C34 C33 H33 120.4
C35 C34 C33 121.3(4)
C35 C34 H34 119.4
C33 C34 H34 119.4
C34 C35 C36 120.8(4)
C34 C35 H35 119.6
C36 C35 H35 119.6
C31 C36 C35 117.6(3)
C31 C36 C37 119.9(3)
C35 C36 C37 122.5(3)
C28 C37 C36 118.8(3)
C28 C37 C38 120.7(3)
C36 C37 C38 120.5(3)
C39 C38 C47 117.8(3)
C39 C38 C37 120.9(3)
C47 C38 C37 121.3(3)
O4 C39 C38 121.3(3)
O4 C39 C40 117.4(3)
C38 C39 C40 121.3(4)
C41 C40 C39 121.0(4)
C41 C40 H40 119.5
C39 C40 H40 119.5
C40 C41 C42 120.3(4)
C40 C41 H41 119.8
C42 C41 H41 119.8
C43 C42 C41 121.3(4)
C43 C42 C47 119.9(4)
C41 C42 C47 118.8(4)
C44 C43 C42 120.8(4)
C44 C43 H43 119.6
C42 C43 H43 119.6
C43 C44 C45 119.4(4)
C43 C44 H44 120.3
C45 C44 H44 120.3
C46 C45 C44 121.5(4)
C46 C45 H45 119.3
C44 C45 H45 119.3
C45 C46 C47 121.2(4)
C45 C46 H46 119.4
C47 C46 H46 119.4
C42 C47 C46 117.2(4)
C42 C47 C38 120.2(3)
C46 C47 C38 122.7(3)
Pd2 C48 H48B 109.5
Pd2 C48 H48C 109.5
H48B C48 H48C 109.5
Pd2 C48 H48A 109.5
H48B C48 H48A 109.5
H48C C48 H48A 109.5
N3 C49 H49A 109.5
N3 C49 H49C 109.5
H49A C49 H49C 109.5
N3 C49 H49B 109.5
H49A C49 H49B 109.5
H49C C49 H49B 109.5
N3 C50 H50B 109.5
N3 C50 H50C 109.5
H50B C50 H50C 109.5
N3 C50 H50A 109.5
H50B C50 H50A 109.5
H50C C50 H50A 109.5
N3 C51 C52 111.1(3)
N3 C51 H51B 109.4
C52 C51 H51B 109.4
N3 C51 H51A 109.4
C52 C51 H51A 109.4
H51B C51 H51A 108.0
N4 C52 C51 109.6(3)
N4 C52 H52A 109.8
C51 C52 H52A 109.8
N4 C52 H52B 109.8
C51 C52 H52B 109.8
H52A C52 H52B 108.2
N4 C53 H53B 109.5
N4 C53 H53C 109.5
H53B C53 H53C 109.5
N4 C53 H53A 109.5
H53B C53 H53A 109.5
H53C C53 H53A 109.5
N4 C54 H54A 109.5
N4 C54 H54C 109.5
H54A C54 H54C 109.5
N4 C54 H54B 109.5
H54A C54 H54B 109.5
H54C C54 H54B 109.5
Cl2 C55 Cl1 112.5(3)
Cl2 C55 H55A 109.1
Cl1 C55 H55A 109.1
Cl2 C55 H55B 109.1
Cl1 C55 H55B 109.1
H55A C55 H55B 107.8
Cl4 C56 Cl3 113.2(3)
Cl4 C56 H56B 108.9
Cl3 C56 H56B 108.9
Cl4 C56 H56A 108.9
Cl3 C56 H56A 108.9
H56B C56 H56A 107.8

loop_
_geom_bond_atom_site_label_1
_geom_bond_atom_site_label_2
_geom_bond_distance
Pd1 C21 2.028(4)
Pd1 O1 2.054(3)
Pd1 N2 2.081(3)
Pd1 N1 2.200(3)
Pd2 C48 2.020(4)
Pd2 O3 2.050(3)
Pd2 N3 2.071(3)
Pd2 N4 2.190(3)
Cl1 C55 1.764(6)
Cl2 C55 1.736(6)
Cl3 C56 1.750(6)
Cl4 C56 1.734(5)
O1 C1 1.343(4)
O2 C12 1.365(5)
O2 H2 0.8399
O3 C28 1.337(5)
O4 C39 1.359(5)
O4 H4 0.8401
N1 C22 1.471(5)
N1 C23 1.475(5)
N1 C24 1.484(5)
N2 C27 1.480(5)
N2 C26 1.489(5)
N2 C25 1.491(5)
N3 C51 1.483(5)
N3 C49 1.484(5)
N3 C50 1.491(5)
N4 C54 1.470(5)
N4 C53 1.481(5)
N4 C52 1.484(5)
C1 C10 1.397(5)
C1 C2 1.418(5)
C2 C3 1.367(6)
C2 H2A 0.9500
C3 C4 1.411(5)
C3 H3 0.9500
C4 C5 1.410(5)
C4 C9 1.434(5)
C5 C6 1.367(6)
C5 H5 0.9500
C6 C7 1.399(6)
C6 H6 0.9500
C7 C8 1.366(6)
C7 H7 0.9500
C8 C9 1.425(5)
C8 H8 0.9500
C9 C10 1.428(5)
C10 C11 1.492(5)
C11 C12 1.389(5)
C11 C20 1.436(5)
C12 C13 1.425(5)
C13 C14 1.353(6)
C13 H13 0.9500
C14 C15 1.415(6)
C14 H14 0.9500
C15 C20 1.422(5)
C15 C16 1.427(5)
C16 C17 1.371(6)
C16 H16 0.9500
C17 C18 1.408(6)
C17 H17 0.9500
C18 C19 1.362(5)
C18 H18 0.9500
C19 C20 1.427(5)
C19 H19 0.9500
C21 H21A 0.9800
C21 H21B 0.9800
C21 H21C 0.9800
C22 H22A 0.9800
C22 H22C 0.9800
C22 H22B 0.9800
C23 H23B 0.9800
C23 H23C 0.9800
C23 H23A 0.9800
C24 C25 1.509(6)
C24 H24A 0.9900
C24 H24B 0.9900
C25 H25B 0.9900
C25 H25A 0.9900
C26 H26A 0.9800
C26 H26C 0.9800
C26 H26B 0.9800
C27 H27A 0.9800
C27 H27C 0.9800
C27 H27B 0.9800
C28 C37 1.390(5)
C28 C29 1.424(5)
C29 C30 1.358(6)
C29 H29 0.9500
C30 C31 1.413(6)
C30 H30 0.9500
C31 C36 1.417(5)
C31 C32 1.422(5)
C32 C33 1.357(6)
C32 H32 0.9500
C33 C34 1.405(6)
C33 H33 0.9500
C34 C35 1.370(6)
C34 H34 0.9500
C35 C36 1.425(5)
C35 H35 0.9500
C36 C37 1.439(5)
C37 C38 1.498(5)
C38 C39 1.392(5)
C38 C47 1.435(5)
C39 C40 1.403(5)
C40 C41 1.360(6)
C40 H40 0.9500
C41 C42 1.422(6)
C41 H41 0.9500
C42 C43 1.411(6)
C42 C47 1.424(5)
C43 C44 1.371(6)
C43 H43 0.9500
C44 C45 1.403(6)
C44 H44 0.9500
C45 C46 1.348(6)
C45 H45 0.9500
C46 C47 1.432(5)
C46 H46 0.9500
C48 H48B 0.9800
C48 H48C 0.9800
C48 H48A 0.9800
C49 H49A 0.9800
C49 H49C 0.9800
C49 H49B 0.9800
C50 H50B 0.9800
C50 H50C 0.9800
C50 H50A 0.9800
C51 C52 1.521(6)
C51 H51B 0.9900
C51 H51A 0.9900
C52 H52A 0.9900
C52 H52B 0.9900
C53 H53B 0.9800
C53 H53C 0.9800
C53 H53A 0.9800
C54 H54A 0.9800
C54 H54C 0.9800
C54 H54B 0.9800
C55 H55A 0.9900
C55 H55B 0.9900
C56 H56B 0.9900
C56 H56A 0.9900

loop_
_geom_hbond_atom_site_label_D
_geom_hbond_atom_site_label_H
_geom_hbond_atom_site_label_A
_geom_hbond_distance_DH
_geom_hbond_distance_HA
_geom_hbond_distance_DA
_geom_hbond_angle_DHA
O2 H2 O1 0.84 1.81 2.591(4) 153.9
O4 H4 O3 0.84 1.76 2.551(4) 155.8

loop_
_geom_torsion_atom_site_label_1
_geom_torsion_atom_site_label_2
_geom_torsion_atom_site_label_3
_geom_torsion_atom_site_label_4
_geom_torsion
C21 Pd1 O1 C1 -56.0(3)
N2 Pd1 O1 C1 -176.2(15)
N1 Pd1 O1 C1 122.9(3)
C48 Pd2 O3 C28 -57.6(3)
N3 Pd2 O3 C28 175.7(15)
N4 Pd2 O3 C28 120.5(3)
C21 Pd1 N1 C22 77(4)
O1 Pd1 N1 C22 -77.7(3)
N2 Pd1 N1 C22 106.3(3)
C21 Pd1 N1 C23 -160(3)
O1 Pd1 N1 C23 44.4(3)
N2 Pd1 N1 C23 -131.6(3)
C21 Pd1 N1 C24 -42(4)
O1 Pd1 N1 C24 163.2(3)
N2 Pd1 N1 C24 -12.8(3)
C21 Pd1 N2 C27 42.8(3)
O1 Pd1 N2 C27 162.8(15)
N1 Pd1 N2 C27 -135.9(3)
C21 Pd1 N2 C26 -78.7(3)
O1 Pd1 N2 C26 41.3(17)
N1 Pd1 N2 C26 102.6(3)
C21 Pd1 N2 C25 163.0(3)
O1 Pd1 N2 C25 -77.0(16)
N1 Pd1 N2 C25 -15.7(3)
C48 Pd2 N3 C51 161.1(3)
O3 Pd2 N3 C51 -72.4(16)
N4 Pd2 N3 C51 -16.9(2)
C48 Pd2 N3 C49 41.4(3)
O3 Pd2 N3 C49 167.9(15)
N4 Pd2 N3 C49 -136.6(3)
C48 Pd2 N3 C50 -80.8(3)
O3 Pd2 N3 C50 45.8(17)
N4 Pd2 N3 C50 101.3(3)
C48 Pd2 N4 C54 180(100)
O3 Pd2 N4 C54 45.1(3)
N3 Pd2 N4 C54 -131.0(3)
C48 Pd2 N4 C53 58(3)
O3 Pd2 N4 C53 -76.5(3)
N3 Pd2 N4 C53 107.4(3)
C48 Pd2 N4 C52 -61(3)
O3 Pd2 N4 C52 165.0(2)
N3 Pd2 N4 C52 -11.1(2)
Pd1 O1 C1 C10 135.9(3)
Pd1 O1 C1 C2 -44.8(4)
O1 C1 C2 C3 -175.2(3)
C10 C1 C2 C3 4.0(6)
C1 C2 C3 C4 1.0(6)
C2 C3 C4 C5 178.8(4)
C2 C3 C4 C9 -3.4(5)
C3 C4 C5 C6 176.6(4)
C9 C4 C5 C6 -1.2(6)
C4 C5 C6 C7 3.3(6)
C5 C6 C7 C8 -2.2(6)
C6 C7 C8 C9 -1.1(6)
C7 C8 C9 C10 -177.8(4)
C7 C8 C9 C4 3.1(5)
C5 C4 C9 C8 -2.0(5)
C3 C4 C9 C8 -179.8(3)
C5 C4 C9 C10 178.9(3)
C3 C4 C9 C10 1.0(5)
O1 C1 C10 C9 172.9(3)
C2 C1 C10 C9 -6.3(5)
O1 C1 C10 C11 -6.3(5)
C2 C1 C10 C11 174.4(3)
C8 C9 C10 C1 -175.3(3)
C4 C9 C10 C1 3.8(5)
C8 C9 C10 C11 4.0(5)
C4 C9 C10 C11 -176.9(3)
C1 C10 C11 C12 56.6(5)
C9 C10 C11 C12 -122.6(4)
C1 C10 C11 C20 -123.4(4)
C9 C10 C11 C20 57.3(5)
C20 C11 C12 O2 169.9(3)
C10 C11 C12 O2 -10.2(6)
C20 C11 C12 C13 -10.2(6)
C10 C11 C12 C13 169.7(3)
O2 C12 C13 C14 -174.7(4)
C11 C12 C13 C14 5.4(6)
C12 C13 C14 C15 2.7(6)
C13 C14 C15 C20 -5.3(6)
C13 C14 C15 C16 174.3(4)
C14 C15 C16 C17 -178.8(4)
C20 C15 C16 C17 0.8(6)
C15 C16 C17 C18 -0.8(7)
C16 C17 C18 C19 1.3(7)
C17 C18 C19 C20 -1.7(6)
C14 C15 C20 C19 178.5(4)
C16 C15 C20 C19 -1.1(5)
C14 C15 C20 C11 0.1(5)
C16 C15 C20 C11 -179.5(4)
C18 C19 C20 C15 1.6(6)
C18 C19 C20 C11 179.9(4)
C12 C11 C20 C15 7.5(5)
C10 C11 C20 C15 -172.5(3)
C12 C11 C20 C19 -170.8(3)
C10 C11 C20 C19 9.2(6)
C22 N1 C24 C25 -79.8(4)
C23 N1 C24 C25 159.5(4)
Pd1 N1 C24 C25 39.1(4)
C27 N2 C25 C24 167.9(4)
C26 N2 C25 C24 -74.2(4)
Pd1 N2 C25 C24 42.9(4)
N1 C24 C25 N2 -57.7(5)
Pd2 O3 C28 C37 141.1(3)
Pd2 O3 C28 C29 -40.7(5)
O3 C28 C29 C30 -174.7(4)
C37 C28 C29 C30 3.5(6)
C28 C29 C30 C31 2.3(6)
C29 C30 C31 C36 -4.1(6)
C29 C30 C31 C32 176.9(4)
C30 C31 C32 C33 177.9(4)
C36 C31 C32 C33 -1.0(6)
C31 C32 C33 C34 2.7(7)
C32 C33 C34 C35 -1.4(7)
C33 C34 C35 C36 -1.4(6)
C30 C31 C36 C35 179.3(3)
C32 C31 C36 C35 -1.8(5)
C30 C31 C36 C37 0.3(5)
C32 C31 C36 C37 179.2(3)
C34 C35 C36 C31 3.0(5)
C34 C35 C36 C37 -178.1(4)
O3 C28 C37 C36 171.0(3)
C29 C28 C37 C36 -7.2(5)
O3 C28 C37 C38 -9.0(5)
C29 C28 C37 C38 172.7(3)
C31 C36 C37 C28 5.4(5)
C35 C36 C37 C28 -173.6(3)
C31 C36 C37 C38 -174.6(3)
C35 C36 C37 C38 6.5(5)
C28 C37 C38 C39 55.7(5)
C36 C37 C38 C39 -124.3(4)
C28 C37 C38 C47 -122.4(4)
C36 C37 C38 C47 57.6(5)
C47 C38 C39 O4 171.4(3)
C37 C38 C39 O4 -6.8(6)
C47 C38 C39 C40 -8.7(6)
C37 C38 C39 C40 173.1(3)
O4 C39 C40 C41 -174.8(3)
C38 C39 C40 C41 5.2(6)
C39 C40 C41 C42 1.3(6)
C40 C41 C42 C43 176.2(4)
C40 C41 C42 C47 -3.9(6)
C41 C42 C43 C44 178.6(4)
C47 C42 C43 C44 -1.3(6)
C42 C43 C44 C45 1.4(7)
C43 C44 C45 C46 -0.2(7)
C44 C45 C46 C47 -1.0(6)
C43 C42 C47 C46 0.1(5)
C41 C42 C47 C46 -179.8(4)
C43 C42 C47 C38 -179.8(3)
C41 C42 C47 C38 0.3(5)
C45 C46 C47 C42 1.1(6)
C45 C46 C47 C38 -179.0(4)
C39 C38 C47 C42 5.9(5)
C37 C38 C47 C42 -175.9(3)
C39 C38 C47 C46 -174.0(4)
C37 C38 C47 C46 4.2(6)
C49 N3 C51 C52 167.9(3)
C50 N3 C51 C52 -74.1(4)
Pd2 N3 C51 C52 43.1(4)
C54 N4 C52 C51 159.2(3)
C53 N4 C52 C51 -80.9(4)
Pd2 N4 C52 C51 36.8(4)
N3 C51 C52 N4 -55.9(5)
